data_4341848
loop_
_publ_author_name
'Zhang, Shuanming'
'Pattacini, Roberto'
'Braunstein, Pierre'
'De Cola, Luisa'
'Plummer, Edward'
'Mauro, Matteo'
'Gourlaouen, Christophe'
'Daniel, Chantal'

_publ_section_title
;
 Synthesis, Structure, and Optical Properties of Pt(II) and Pd(II)
 Complexes with Oxazolyl- and Pyridyl-Functionalized DPPM-Type Ligands: A
 Combined Experimental and Theoretical Study.
;
_journal_name_full 'Inorganic chemistry'
_journal_page_first 141124111704004
_journal_paper_doi 10.1021/ic501566u
_journal_year 2014
_chemical_formula_moiety 'C60 H48 N2 P4 Pt, 2(C H4 O)'
_chemical_formula_sum 'C62 H56 N2 O2 P4 Pt'
_chemical_formula_weight 1180.06
_space_group_IT_number 15
_symmetry_cell_setting monoclinic
_symmetry_Int_Tables_number 15
_symmetry_space_group_name_Hall '-C 2yc'
_symmetry_space_group_name_H-M 'C 1 2/c 1'
_atom_sites_solution_hydrogens geom
_atom_sites_solution_primary direct
_atom_sites_solution_secondary difmap
_audit_creation_method SHELXL-97
_cell_angle_alpha 90.00
_cell_angle_beta 109.125(2)
_cell_angle_gamma 90.00
_cell_formula_units_Z 4
_cell_length_a 16.7379(6)
_cell_length_b 14.9479(7)
_cell_length_c 23.4480(6)
_cell_measurement_reflns_used 5608
_cell_measurement_temperature 173(2)
_cell_measurement_theta_max 27.485
_cell_measurement_theta_min 0.998
_cell_volume 5542.8(4)
_computing_cell_refinement 'HKL Scalepack (Otwinowski & Minor 1997)'
_computing_data_reduction 'HKL Denzo and Scalepack (Otwinowski & Minor 1997)'
_computing_molecular_graphics ORTEP-3
_computing_publication_material PLATON
_computing_structure_refinement 'SHELXL-97 (Sheldrick, 1997)'
_computing_structure_solution 'SHELXS-97 (Sheldrick, 1997)'
_diffrn_ambient_temperature 173(2)
_diffrn_detector_area_resol_mean 9
_diffrn_measured_fraction_theta_full 0.996
_diffrn_measured_fraction_theta_max 0.996
_diffrn_measurement_device_type KappaCCD
_diffrn_measurement_method CCD
_diffrn_radiation_monochromator graphite
_diffrn_radiation_probe x-ray
_diffrn_radiation_type MoK\a
_diffrn_radiation_wavelength 0.71073
_diffrn_reflns_av_R_equivalents 0.0482
_diffrn_reflns_av_sigmaI/netI 0.0831
_diffrn_reflns_limit_h_max 21
_diffrn_reflns_limit_h_min -21
_diffrn_reflns_limit_k_max 19
_diffrn_reflns_limit_k_min -18
_diffrn_reflns_limit_l_max 30
_diffrn_reflns_limit_l_min -30
_diffrn_reflns_number 10911
_diffrn_reflns_theta_full 27.49
_diffrn_reflns_theta_max 27.49
_diffrn_reflns_theta_min 3.29
_diffrn_source 'fine-focus sealed tube'
_exptl_absorpt_coefficient_mu 2.691
_exptl_absorpt_correction_T_max 0.680
_exptl_absorpt_correction_T_min 0.584
_exptl_absorpt_correction_type multi-scan
_exptl_absorpt_process_details 'L. Spek, J. Appl.Cryst. 2003, 36, 7, B. Blessing, Acta Cryst, 1995, A51, 33'
_exptl_crystal_colour yellow
_exptl_crystal_density_diffrn 1.414
_exptl_crystal_density_method 'not measured'
_exptl_crystal_description block
_exptl_crystal_F_000 2384
_exptl_crystal_size_max 0.15
_exptl_crystal_size_mid 0.14
_exptl_crystal_size_min 0.14
_refine_diff_density_max 2.155
_refine_diff_density_min -1.377
_refine_diff_density_rms 0.136
_refine_ls_extinction_method none
_refine_ls_goodness_of_fit_ref 0.999
_refine_ls_hydrogen_treatment constr
_refine_ls_matrix_type full
_refine_ls_number_parameters 323
_refine_ls_number_reflns 6343
_refine_ls_number_restraints 19
_refine_ls_restrained_S_all 1.014
_refine_ls_R_factor_all 0.0741
_refine_ls_R_factor_gt 0.0430
_refine_ls_shift/su_max 0.001
_refine_ls_shift/su_mean 0.000
_refine_ls_structure_factor_coef Fsqd
_refine_ls_weighting_details 'calc w=1/[\s^2^(Fo^2^)+(0.0444P)^2^+0.0000P] where P=(Fo^2^+2Fc^2^)/3'
_refine_ls_weighting_scheme calc
_refine_ls_wR_factor_gt 0.0843
_refine_ls_wR_factor_ref 0.0946
_reflns_number_gt 4733
_reflns_number_total 6343
_reflns_threshold_expression >2sigma(I)
_cod_data_source_file ic501566u_si_001.cif
_cod_data_source_block 5a_2MeOH
_cod_original_sg_symbol_H-M 'C 2/c'
_cod_database_code 4341848

loop_
_symmetry_equiv_pos_as_xyz
'x, y, z'
'-x, y, -z+1/2'
'x+1/2, y+1/2, z'
'-x+1/2, y+1/2, -z+1/2'
'-x, -y, -z'
'x, -y, z-1/2'
'-x+1/2, -y+1/2, -z'
'x+1/2, -y+1/2, z-1/2'

loop_
_atom_site_label
_atom_site_type_symbol
_atom_site_fract_x
_atom_site_fract_y
_atom_site_fract_z
_atom_site_U_iso_or_equiv
_atom_site_adp_type
_atom_site_occupancy
_atom_site_symmetry_multiplicity
_atom_site_calc_flag
_atom_site_refinement_flags
Pt1 Pt 0.0000 0.289496(16) 0.2500 0.02234(9) Uani 1 2 d S
P1 P 0.11074(7) 0.28384(8) 0.33968(5) 0.0214(2) Uani 1 1 d .
P2 P 0.12586(7) 0.29613(8) 0.22951(5) 0.0217(2) Uani 1 1 d .
C1 C 0.1900(3) 0.2930(3) 0.30591(18) 0.0248(9) Uani 1 1 d .
C2 C 0.2801(3) 0.2977(3) 0.3325(2) 0.0273(10) Uani 1 1 d .
C3 C 0.3350(3) 0.2933(3) 0.2981(2) 0.0351(11) Uani 1 1 d .
H3 H 0.3129 0.2870 0.2564 0.042 Uiso 1 1 calc R
C4 C 0.4215(3) 0.2983(3) 0.3258(3) 0.0448(13) Uani 1 1 d .
H4 H 0.4554 0.2959 0.3014 0.054 Uiso 1 1 calc R
C5 C 0.4081(3) 0.3116(3) 0.4182(2) 0.0417(13) Uani 1 1 d .
H5 H 0.4324 0.3179 0.4598 0.050 Uiso 1 1 calc R
C6 C 0.3213(3) 0.3083(3) 0.3950(2) 0.0311(11) Uani 1 1 d .
H6 H 0.2895 0.3132 0.4208 0.037 Uiso 1 1 calc R
C7 C 0.1158(3) 0.3720(3) 0.39428(17) 0.0264(10) Uani 1 1 d .
C8 C 0.1426(3) 0.4569(3) 0.3836(2) 0.0348(11) Uani 1 1 d .
H8 H 0.1631 0.4657 0.3516 0.042 Uiso 1 1 calc R
C9 C 0.1387(3) 0.5277(4) 0.4202(2) 0.0474(14) Uani 1 1 d .
H9 H 0.1571 0.5840 0.4130 0.057 Uiso 1 1 calc R
C10 C 0.1081(4) 0.5159(4) 0.4670(2) 0.0545(16) Uani 1 1 d .
H10 H 0.1052 0.5643 0.4912 0.065 Uiso 1 1 calc R
C11 C 0.0814(3) 0.4329(4) 0.4786(2) 0.0489(15) Uani 1 1 d .
H11 H 0.0615 0.4252 0.5109 0.059 Uiso 1 1 calc R
C12 C 0.0841(3) 0.3599(4) 0.44192(18) 0.0349(11) Uani 1 1 d .
H12 H 0.0650 0.3041 0.4492 0.042 Uiso 1 1 calc R
C13 C 0.1148(3) 0.1783(3) 0.38046(18) 0.0246(10) Uani 1 1 d .
C14 C 0.0569(3) 0.1119(3) 0.35332(19) 0.0329(11) Uani 1 1 d .
H14 H 0.0173 0.1221 0.3155 0.039 Uiso 1 1 calc R
C15 C 0.0573(3) 0.0307(3) 0.3818(2) 0.0434(13) Uani 1 1 d .
H15 H 0.0178 -0.0130 0.3632 0.052 Uiso 1 1 calc R
C16 C 0.1163(3) 0.0146(4) 0.4377(2) 0.0426(13) Uani 1 1 d .
H16 H 0.1163 -0.0396 0.4573 0.051 Uiso 1 1 calc R
C17 C 0.1753(3) 0.0795(3) 0.4644(2) 0.0407(13) Uani 1 1 d .
H17 H 0.2163 0.0683 0.5015 0.049 Uiso 1 1 calc R
C18 C 0.1742(3) 0.1607(3) 0.43646(18) 0.0319(11) Uani 1 1 d .
H18 H 0.2136 0.2042 0.4553 0.038 Uiso 1 1 calc R
C19 C 0.1392(3) 0.3995(3) 0.19209(17) 0.0272(10) Uani 1 1 d .
C20 C 0.2034(3) 0.4112(3) 0.16674(19) 0.0380(12) Uani 1 1 d .
H20 H 0.2394 0.3639 0.1666 0.046 Uiso 1 1 calc R
C21 C 0.2137(4) 0.4924(4) 0.1419(2) 0.0462(14) Uani 1 1 d .
H21 H 0.2570 0.4998 0.1256 0.055 Uiso 1 1 calc R
C22 C 0.1608(4) 0.5613(4) 0.1412(2) 0.0506(16) Uani 1 1 d .
H22 H 0.1676 0.6158 0.1243 0.061 Uiso 1 1 calc R
C23 C 0.0966(4) 0.5508(4) 0.1657(2) 0.0509(15) Uani 1 1 d .
H23 H 0.0604 0.5982 0.1650 0.061 Uiso 1 1 calc R
C24 C 0.0860(3) 0.4703(3) 0.19103(19) 0.0356(12) Uani 1 1 d .
H24 H 0.0428 0.4638 0.2075 0.043 Uiso 1 1 calc R
C25 C 0.1468(3) 0.2058(3) 0.18460(19) 0.0257(10) Uani 1 1 d .
C26 C 0.1225(3) 0.2125(3) 0.1217(2) 0.0337(11) Uani 1 1 d .
H26 H 0.1011 0.2661 0.1027 0.040 Uiso 1 1 calc R
C27 C 0.1304(3) 0.1390(4) 0.0879(2) 0.0439(13) Uani 1 1 d .
H27 H 0.1146 0.1434 0.0461 0.053 Uiso 1 1 calc R
C28 C 0.1615(3) 0.0591(4) 0.1161(2) 0.0497(15) Uani 1 1 d .
H28 H 0.1660 0.0098 0.0932 0.060 Uiso 1 1 calc R
C29 C 0.1858(3) 0.0522(4) 0.1780(2) 0.0481(14) Uani 1 1 d .
H29 H 0.2071 -0.0016 0.1969 0.058 Uiso 1 1 calc R
C30 C 0.1786(3) 0.1260(3) 0.2122(2) 0.0374(12) Uani 1 1 d .
H30 H 0.1953 0.1214 0.2541 0.045 Uiso 1 1 calc R
C31 C 0.6806(6) 0.2866(6) 0.4158(5) 0.118(3) Uani 1 1 d DU
H31A H 0.6889 0.3502 0.4172 0.177 Uiso 1 1 calc R
H31B H 0.6556 0.2679 0.3746 0.177 Uiso 1 1 calc R
H31C H 0.7341 0.2572 0.4332 0.177 Uiso 1 1 calc R
N1 N 0.4600(3) 0.3064(3) 0.3856(2) 0.0461(12) Uani 1 1 d .
O1 O 0.6265(3) 0.2639(4) 0.4485(3) 0.0983(17) Uani 1 1 d DU
H1 H 0.5797 0.2856 0.4320 0.147 Uiso 1 1 calc R

loop_
_atom_site_aniso_label
_atom_site_aniso_U_11
_atom_site_aniso_U_22
_atom_site_aniso_U_33
_atom_site_aniso_U_23
_atom_site_aniso_U_13
_atom_site_aniso_U_12
Pt1 0.02447(14) 0.02272(14) 0.02048(13) 0.000 0.00824(9) 0.000
P1 0.0222(6) 0.0220(6) 0.0197(5) 0.0003(5) 0.0066(4) -0.0009(5)
P2 0.0240(6) 0.0223(6) 0.0210(5) 0.0004(5) 0.0103(4) 0.0006(5)
C1 0.024(2) 0.027(2) 0.024(2) 0.0001(19) 0.0092(18) 0.001(2)
C2 0.029(2) 0.016(2) 0.036(2) 0.0036(19) 0.010(2) -0.002(2)
C3 0.030(3) 0.035(3) 0.043(3) 0.002(2) 0.016(2) -0.002(2)
C4 0.034(3) 0.043(3) 0.065(4) 0.001(3) 0.026(3) 0.000(3)
C5 0.033(3) 0.038(3) 0.047(3) -0.001(2) 0.004(2) -0.004(2)
C6 0.028(3) 0.030(3) 0.034(3) 0.000(2) 0.009(2) -0.002(2)
C7 0.018(2) 0.030(3) 0.026(2) -0.003(2) 0.0017(17) 0.000(2)
C8 0.033(3) 0.031(3) 0.038(3) 0.000(2) 0.009(2) 0.000(2)
C9 0.048(3) 0.028(3) 0.056(3) -0.010(3) 0.003(3) 0.001(3)
C10 0.053(4) 0.048(4) 0.052(3) -0.029(3) 0.003(3) 0.009(3)
C11 0.047(3) 0.064(4) 0.035(3) -0.012(3) 0.013(2) 0.010(3)
C12 0.037(3) 0.037(3) 0.030(2) -0.005(2) 0.010(2) 0.002(2)
C13 0.027(2) 0.023(2) 0.028(2) -0.0014(19) 0.0144(19) -0.001(2)
C14 0.029(3) 0.032(3) 0.032(2) 0.004(2) 0.004(2) -0.003(2)
C15 0.039(3) 0.032(3) 0.058(3) 0.004(3) 0.014(3) -0.007(3)
C16 0.056(4) 0.030(3) 0.045(3) 0.015(2) 0.022(3) 0.004(3)
C17 0.054(3) 0.039(3) 0.030(2) 0.008(2) 0.014(2) 0.008(3)
C18 0.036(3) 0.032(3) 0.025(2) -0.001(2) 0.006(2) 0.003(2)
C19 0.032(3) 0.029(3) 0.019(2) -0.0018(19) 0.0055(18) -0.005(2)
C20 0.044(3) 0.040(3) 0.034(3) 0.002(2) 0.020(2) -0.008(3)
C21 0.060(4) 0.046(4) 0.038(3) 0.007(3) 0.025(3) -0.016(3)
C22 0.070(4) 0.035(3) 0.036(3) 0.010(2) 0.003(3) -0.018(3)
C23 0.062(4) 0.026(3) 0.057(3) 0.005(3) 0.010(3) 0.000(3)
C24 0.038(3) 0.030(3) 0.038(3) 0.001(2) 0.011(2) -0.001(2)
C25 0.023(2) 0.027(2) 0.030(2) -0.001(2) 0.0128(18) -0.003(2)
C26 0.041(3) 0.033(3) 0.030(2) -0.002(2) 0.016(2) 0.000(2)
C27 0.049(3) 0.049(4) 0.036(3) -0.011(3) 0.016(2) -0.004(3)
C28 0.053(4) 0.043(4) 0.063(4) -0.023(3) 0.031(3) 0.006(3)
C29 0.050(3) 0.035(3) 0.063(4) 0.001(3) 0.022(3) 0.009(3)
C30 0.039(3) 0.031(3) 0.041(3) 0.003(2) 0.012(2) 0.005(3)
C31 0.115(6) 0.092(6) 0.180(7) 0.007(5) 0.094(6) 0.011(5)
N1 0.027(2) 0.043(3) 0.062(3) 0.005(2) 0.006(2) 0.000(2)
O1 0.062(3) 0.109(4) 0.124(4) 0.020(3) 0.030(3) 0.005(3)

loop_
_atom_type_symbol
_atom_type_description
_atom_type_scat_dispersion_real
_atom_type_scat_dispersion_imag
_atom_type_scat_source
Pt Pt -1.7033 8.3905 'International Tables Vol C Tables 4.2.6.8 and 6.1.1.4'
P P 0.1023 0.0942 'International Tables Vol C Tables 4.2.6.8 and 6.1.1.4'
C C 0.0033 0.0016 'International Tables Vol C Tables 4.2.6.8 and 6.1.1.4'
N N 0.0061 0.0033 'International Tables Vol C Tables 4.2.6.8 and 6.1.1.4'
O O 0.0106 0.0060 'International Tables Vol C Tables 4.2.6.8 and 6.1.1.4'
H H 0.0000 0.0000 'International Tables Vol C Tables 4.2.6.8 and 6.1.1.4'

loop_
_geom_angle_atom_site_label_1
_geom_angle_atom_site_label_2
_geom_angle_atom_site_label_3
_geom_angle
_geom_angle_site_symmetry_1
_geom_angle_site_symmetry_3
P1 Pt1 P1 175.80(6) . 2
P1 Pt1 P2 109.10(4) . 2
P1 Pt1 P2 71.09(4) 2 2
P1 Pt1 P2 71.08(4) . .
P1 Pt1 P2 109.11(4) 2 .
P2 Pt1 P2 175.08(6) 2 .
C1 P1 C7 113.1(2) . .
C1 P1 C13 113.4(2) . .
C7 P1 C13 105.7(2) . .
C1 P1 Pt1 94.94(14) . .
C7 P1 Pt1 116.98(14) . .
C13 P1 Pt1 112.85(14) . .
C7 P1 P2 129.09(15) . .
C13 P1 P2 124.19(14) . .
Pt1 P1 P2 54.58(3) . .
C1 P2 C25 113.6(2) . .
C1 P2 C19 112.4(2) . .
C25 P2 C19 105.8(2) . .
C1 P2 Pt1 94.61(15) . .
C25 P2 Pt1 116.81(14) . .
C19 P2 Pt1 113.57(16) . .
C25 P2 P1 127.20(15) . .
C19 P2 P1 125.84(14) . .
Pt1 P2 P1 54.34(3) . .
C2 C1 P1 130.5(3) . .
C2 C1 P2 130.1(3) . .
P1 C1 P2 99.3(2) . .
C3 C2 C6 114.3(4) . .
C3 C2 C1 122.7(4) . .
C6 C2 C1 123.0(4) . .
C4 C3 C2 120.6(5) . .
C4 C3 H3 119.7 . .
C2 C3 H3 119.7 . .
N1 C4 C3 124.5(5) . .
N1 C4 H4 117.7 . .
C3 C4 H4 117.7 . .
N1 C5 C6 124.9(5) . .
N1 C5 H5 117.5 . .
C6 C5 H5 117.5 . .
C5 C6 C2 120.6(5) . .
C5 C6 H6 119.7 . .
C2 C6 H6 119.7 . .
C8 C7 C12 119.3(4) . .
C8 C7 P1 118.4(3) . .
C12 C7 P1 121.8(4) . .
C9 C8 C7 120.2(5) . .
C9 C8 H8 119.9 . .
C7 C8 H8 119.9 . .
C10 C9 C8 120.5(5) . .
C10 C9 H9 119.7 . .
C8 C9 H9 119.7 . .
C9 C10 C11 120.4(5) . .
C9 C10 H10 119.8 . .
C11 C10 H10 119.8 . .
C10 C11 C12 120.3(5) . .
C10 C11 H11 119.9 . .
C12 C11 H11 119.9 . .
C7 C12 C11 119.3(5) . .
C7 C12 H12 120.4 . .
C11 C12 H12 120.4 . .
C14 C13 C18 118.3(4) . .
C14 C13 P1 118.4(3) . .
C18 C13 P1 123.3(3) . .
C15 C14 C13 120.9(4) . .
C15 C14 H14 119.5 . .
C13 C14 H14 119.5 . .
C16 C15 C14 120.0(5) . .
C16 C15 H15 120.0 . .
C14 C15 H15 120.0 . .
C17 C16 C15 119.4(5) . .
C17 C16 H16 120.3 . .
C15 C16 H16 120.3 . .
C18 C17 C16 120.6(4) . .
C18 C17 H17 119.7 . .
C16 C17 H17 119.7 . .
C17 C18 C13 120.8(4) . .
C17 C18 H18 119.6 . .
C13 C18 H18 119.6 . .
C24 C19 C20 118.5(4) . .
C24 C19 P2 118.6(4) . .
C20 C19 P2 122.9(4) . .
C21 C20 C19 120.6(5) . .
C21 C20 H20 119.7 . .
C19 C20 H20 119.7 . .
C22 C21 C20 120.0(5) . .
C22 C21 H21 120.0 . .
C20 C21 H21 120.0 . .
C21 C22 C23 120.2(5) . .
C21 C22 H22 119.9 . .
C23 C22 H22 119.9 . .
C24 C23 C22 120.4(5) . .
C24 C23 H23 119.8 . .
C22 C23 H23 119.8 . .
C23 C24 C19 120.3(5) . .
C23 C24 H24 119.9 . .
C19 C24 H24 119.9 . .
C30 C25 C26 119.4(4) . .
C30 C25 P2 119.3(3) . .
C26 C25 P2 120.9(4) . .
C27 C26 C25 119.8(5) . .
C27 C26 H26 120.1 . .
C25 C26 H26 120.1 . .
C28 C27 C26 120.2(4) . .
C28 C27 H27 119.9 . .
C26 C27 H27 119.9 . .
C29 C28 C27 120.3(5) . .
C29 C28 H28 119.8 . .
C27 C28 H28 119.8 . .
C28 C29 C30 119.7(5) . .
C28 C29 H29 120.1 . .
C30 C29 H29 120.1 . .
C25 C30 C29 120.5(4) . .
C25 C30 H30 119.7 . .
C29 C30 H30 119.7 . .
O1 C31 H31A 109.5 . .
O1 C31 H31B 109.5 . .
H31A C31 H31B 109.5 . .
O1 C31 H31C 109.5 . .
H31A C31 H31C 109.5 . .
H31B C31 H31C 109.5 . .
C5 N1 C4 115.0(4) . .
C31 O1 H1 109.5 . .

loop_
_geom_bond_atom_site_label_1
_geom_bond_atom_site_label_2
_geom_bond_distance
_geom_bond_site_symmetry_2
Pt1 P1 2.3045(10) .
Pt1 P1 2.3045(10) 2
Pt1 P2 2.3112(11) 2
Pt1 P2 2.3112(11) .
P1 C1 1.758(4) .
P1 C7 1.820(4) .
P1 C13 1.834(4) .
P1 P2 2.6831(14) .
P2 C1 1.762(4) .
P2 C25 1.815(4) .
P2 C19 1.826(5) .
C1 C2 1.433(6) .
C2 C3 1.408(6) .
C2 C6 1.409(6) .
C3 C4 1.380(7) .
C3 H3 0.9300 .
C4 N1 1.342(7) .
C4 H4 0.9300 .
C5 N1 1.336(7) .
C5 C6 1.375(7) .
C5 H5 0.9300 .
C6 H6 0.9300 .
C7 C8 1.396(7) .
C7 C12 1.397(6) .
C8 C9 1.378(7) .
C8 H8 0.9300 .
C9 C10 1.366(8) .
C9 H9 0.9300 .
C10 C11 1.376(8) .
C10 H10 0.9300 .
C11 C12 1.398(7) .
C11 H11 0.9300 .
C12 H12 0.9300 .
C13 C14 1.387(6) .
C13 C18 1.388(6) .
C14 C15 1.385(6) .
C14 H14 0.9300 .
C15 C16 1.380(7) .
C15 H15 0.9300 .
C16 C17 1.380(7) .
C16 H16 0.9300 .
C17 C18 1.375(6) .
C17 H17 0.9300 .
C18 H18 0.9300 .
C19 C24 1.379(6) .
C19 C20 1.398(6) .
C20 C21 1.382(7) .
C20 H20 0.9300 .
C21 C22 1.355(8) .
C21 H21 0.9300 .
C22 C23 1.381(8) .
C22 H22 0.9300 .
C23 C24 1.378(7) .
C23 H23 0.9300 .
C24 H24 0.9300 .
C25 C30 1.379(6) .
C25 C26 1.399(6) .
C26 C27 1.387(7) .
C26 H26 0.9300 .
C27 C28 1.381(7) .
C27 H27 0.9300 .
C28 C29 1.378(7) .
C28 H28 0.9300 .
C29 C30 1.392(7) .
C29 H29 0.9300 .
C30 H30 0.9300 .
C31 O1 1.406(7) .
C31 H31A 0.9600 .
C31 H31B 0.9600 .
C31 H31C 0.9600 .
O1 H1 0.8200 .
